data_4321628
loop_
_publ_author_name
'Paul S. Donnelly'
'Jack M. Harrowfield'
'Brian W. Skelton'
'Allan H. White'

_publ_contact_author_address
;
   Department of Chemistry
   University of Western Australia
   Nedlands
   Western Australia 6907
   Australia
;
_publ_contact_author_email bws@crystal.uwa.edu.au
_publ_contact_author_fax (+61)_08_9380_1118
_publ_contact_author_name 'Skelton, B. W.'
_publ_contact_author_phone (+61)_08-9380_3481
_publ_section_title
;
 Carboxymethylation of Cage Amines: Control of Alkylation by Metal Ion
 Coordination
;
_journal_name_full 'Inorganic Chemistry'
_journal_page_first 5817
_journal_page_last 5830
_journal_paper_doi 10.1021/ic000346a
_journal_volume 39
_journal_year 2000
_chemical_formula_analytical 'C22 H48 Cu N11 O19.5'
_chemical_formula_sum 'C22 H48 Cu N11 O19.5'
_chemical_formula_weight 842.24
_space_group_IT_number 14
_symmetry_cell_setting monoclinic
_symmetry_space_group_name_Hall '-P 2yn'
_symmetry_space_group_name_H-M 'P 1 21/n 1'
_cell_angle_alpha 90.00000
_cell_angle_beta 98.120(10)
_cell_angle_gamma 90.00000
_cell_formula_units_Z 4
_cell_length_a 15.529(3)
_cell_length_b 11.075(5)
_cell_length_c 20.422(3)
_cell_measurement_reflns_used 8
_cell_measurement_temperature 293
_cell_measurement_theta_max 21.9
_cell_measurement_theta_min 20.9
_cell_volume 3477.0(18)
_computing_cell_refinement 'Enraf-Nonius software'
_computing_data_collection 'Enraf-Nonius software'
_computing_data_reduction xtal
_computing_molecular_graphics xtal
_computing_publication_material 'xtal BONDLA CIFIO'
_computing_structure_refinement xtal
_computing_structure_solution xtal
_diffrn_ambient_temperature 293
_diffrn_measurement_device_type 'Cad-4 diffractometer'
_diffrn_measurement_method '2\q-\w scans'
_diffrn_radiation_detector 'single counter'
_diffrn_radiation_monochromator graphite
_diffrn_radiation_source 'rotating anode'
_diffrn_radiation_type 'Mo K\a'
_diffrn_radiation_wavelength .71073
_diffrn_reflns_av_R_equivalents .05
_diffrn_reflns_av_sigmaI/netI .051
_diffrn_reflns_limit_h_max 2
_diffrn_reflns_limit_h_min -18
_diffrn_reflns_limit_k_max 10
_diffrn_reflns_limit_k_min -13
_diffrn_reflns_limit_l_max 24
_diffrn_reflns_limit_l_min -24
_diffrn_reflns_number 100950
_diffrn_reflns_theta_max 25.0
_diffrn_reflns_theta_min 1.5
_diffrn_standards_decay_% 0
_diffrn_standards_interval_time 60
_diffrn_standards_number 8
_exptl_absorpt_coefficient_mu .726
_exptl_absorpt_correction_T_max .82
_exptl_absorpt_correction_T_min .67
_exptl_absorpt_correction_type gaussian
_exptl_absorpt_process_details 'XTAL absorb'
_exptl_crystal_colour blue
_exptl_crystal_density_diffrn 1.609
_exptl_crystal_description needle
_exptl_crystal_F_000 1768
_exptl_crystal_size_max 1.5
_exptl_crystal_size_mid .70
_exptl_crystal_size_min .25
_refine_diff_density_max .989
_refine_diff_density_min -.905
_refine_ls_goodness_of_fit_all 1.714
_refine_ls_goodness_of_fit_ref 1.714
_refine_ls_hydrogen_treatment refall
_refine_ls_matrix_type full
_refine_ls_number_parameters 645
_refine_ls_number_reflns 4408
_refine_ls_R_factor_all .078
_refine_ls_R_factor_gt .058
_refine_ls_shift/su_max .12
_refine_ls_shift/su_mean .003
_refine_ls_structure_factor_coef F
_refine_ls_weighting_scheme calc
_refine_ls_wR_factor_all .071
_refine_ls_wR_factor_ref .071
_reflns_d_resolution_high .841
_reflns_d_resolution_low 13.166
_reflns_limit_h_max 18
_reflns_limit_h_min 0
_reflns_limit_k_max 13
_reflns_limit_k_min 0
_reflns_limit_l_max 24
_reflns_limit_l_min -24
_reflns_number_gt 4408
_reflns_number_observed 6105
_reflns_number_total 6105
_reflns_threshold_expression 'I    > 3.00 sig(I   )'
_cod_data_source_file ic000346a_08.cif
_cod_data_source_block pd181a
_cod_original_sg_symbol_Hall -p_2yn
_cod_original_formula_sum 'C22 H48 Cu1 N11 O19.5'
_cod_database_code 4321628

loop_
_symmetry_equiv_pos_as_xyz
+x,+y,+z
1/2-x,1/2+y,1/2-z
-x,-y,-z
1/2+x,1/2-y,1/2+z

loop_
_atom_site_label
_atom_site_fract_x
_atom_site_fract_y
_atom_site_fract_z
_atom_site_U_iso_or_equiv
_atom_site_adp_type
_atom_site_calc_flag
_atom_site_calc_attached_atom
_atom_site_occupancy
_atom_site_disorder_assembly
_atom_site_disorder_group
Cu .48308(4) .53535(5) .74185(3) .0309(3) Uani ? ? 1.00000 ? ?
N0 .4702(3) .9613(3) .7485(2) .034(2) Uani ? ? 1.00000 ? ?
C01 .4493(4) 1.0183(4) .6817(2) .039(3) Uani ? ? 1.00000 ? ?
C02 .5086(3) .9862(4) .6318(2) .039(2) Uani ? ? 1.00000 ? ?
O2 .5047(3) 1.0480(3) .58214(17) .054(2) Uani ? ? 1.00000 ? ?
C04 .3996(3) .9913(5) .7890(3) .040(3) Uani ? ? 1.00000 ? ?
C05 .4308(4) 1.0068(5) .8605(3) .047(3) Uani ? ? 1.00000 ? ?
O51 .3671(3) 1.0041(4) .89584(19) .066(2) Uani ? ? 1.00000 ? ?
O52 .5071(3) 1.0238(4) .88160(18) .056(2) Uani ? ? 1.00000 ? ?
C1 .4893(3) .8261(4) .7410(2) .032(2) Uani ? ? 1.00000 ? ?
C2a .4085(4) .7685(4) .6996(3) .034(3) Uani ? ? 1.00000 ? ?
N3a .3847(3) .6485(3) .7232(2) .032(2) Uani ? ? 1.00000 ? ?
C4a .3168(3) .5859(5) .6764(3) .035(2) Uani ? ? 1.00000 ? ?
C4a' .3582(3) .5142(4) .6267(2) .035(2) Uani ? ? 1.00000 ? ?
N3a' .4300(3) .4401(3) .66324(18) .0306(19) Uani ? ? 1.00000 ? ?
C2a' .4907(3) .3811(4) .6234(2) .033(2) Uani ? ? 1.00000 ? ?
C2b .5132(4) .7732(4) .8111(2) .034(2) Uani ? ? 1.00000 ? ?
N3b .5418(3) .6452(3) .8123(2) .032(2) Uani ? ? 1.00000 ? ?
C4b .6380(3) .6242(4) .8187(3) .039(3) Uani ? ? 1.00000 ? ?
C4b' .6517(4) .4907(5) .8061(2) .039(3) Uani ? ? 1.00000 ? ?
N3b' .5947(3) .4514(4) .74483(19) .035(2) Uani ? ? 1.00000 ? ?
C2b' .6358(3) .4655(5) .6841(2) .036(2) Uani ? ? 1.00000 ? ?
C2c .5691(3) .8226(4) .7057(2) .034(2) Uani ? ? 1.00000 ? ?
N3c .5607(3) .8878(3) .64324(17) .036(2) Uani ? ? 1.00000 ? ?
C4c .6247(4) .8640(5) .5989(3) .041(3) Uani ? ? 1.00000 ? ?
C4c' .5973(4) .7724(4) .5448(2) .037(3) Uani ? ? 1.00000 ? ?
N3c' .6153(3) .6446(3) .56420(18) .033(2) Uani ? ? 1.00000 ? ?
C2c' .5461(3) .5763(4) .5865(3) .031(2) Uani ? ? 1.00000 ? ?
C1' .5739(3) .4527(4) .6172(2) .031(2) Uani ? ? 1.00000 ? ?
N0' .6195(2) .3952(3) .56640(17) .0320(19) Uani ? ? 1.00000 ? ?
C01' .7002(3) .4600(5) .5603(3) .041(3) Uani ? ? 1.00000 ? ?
C02' .6890(3) .5951(5) .5502(2) .040(3) Uani ? ? 1.00000 ? ?
O2' .7470(3) .6541(3) .5301(2) .057(2) Uani ? ? 1.00000 ? ?
C04' .6410(4) .2668(5) .5759(3) .039(3) Uani ? ? 1.00000 ? ?
C05' .6625(3) .2104(4) .5132(2) .038(3) Uani ? ? 1.00000 ? ?
O51' .7179(3) .1207(3) .52463(17) .056(2) Uani ? ? 1.00000 ? ?
O52' .6315(3) .2417(3) .45838(17) .060(2) Uani ? ? 1.00000 ? ?
N01 .4162(4) .3252(5) .8209(2) .060(3) Uani ? ? 1.00000 ? ?
O11 .4158(3) .4396(3) .81801(19) .062(2) Uani ? ? 1.00000 ? ?
O12 .4579(4) .2674(4) .7846(3) .083(3) Uani ? ? 1.00000 ? ?
O13 .3743(4) .2744(4) .8601(2) .092(3) Uani ? ? 1.00000 ? ?
N02 .2454(3) .7316(4) .8379(2) .050(3) Uani ? ? 1.00000 ? ?
O21 .3149(3) .6740(5) .8496(2) .096(4) Uani ? ? 1.00000 ? ?
O22 .2355(3) .8003(4) .7904(2) .074(3) Uani ? ? 1.00000 ? ?
O23 .1890(3) .7199(4) .8745(2) .074(3) Uani ? ? 1.00000 ? ?
N03 .8394(3) .6406(4) .7304(2) .040(2) Uani ? ? 1.00000 ? ?
O31 .8943(4) .6727(4) .7749(2) .097(3) Uani ? ? 1.00000 ? ?
O32 .8494(3) .5401(4) .7052(2) .074(3) Uani ? ? 1.00000 ? ?
O33 .7770(3) .7051(4) .7118(2) .071(3) Uani ? ? 1.00000 ? ?
O01 .2313(4) .9541(5) .5884(3) .125(5) Uani ? ? 1.00000 ? ?
O02 .6019(4) .9027(7) .9886(2) .115(4) Uani ? ? 1.00000 ? ?
O03 .5990(5) .2598(8) .9205(7) .216(9) Uani ? ? 1.00000 ? ?
O04 .5108(12) .6941(18) .9612(6) .152(12) Uani ? ? .50000 ? ?
O05 .5608(13) .564(4) .9497(9) .30(3) Uani ? ? .50000 ? ?
O06 .596(2) .447(4) .9808(16) .41(4) Uani ? ? .50000 ? ?
H0 .510(3) .988(4) .766(2) .021(13) Uiso ? ? 1.00000 ? ?
H01A .385(3) .991(4) .661(2) .042(13) Uiso ? ? 1.00000 ? ?
H01B .456(3) 1.114(4) .687(2) .034(12) Uiso ? ? 1.00000 ? ?
H03A .376(3) 1.069(5) .774(2) .051(15) Uiso ? ? 1.00000 ? ?
H03B .355(4) .930(6) .778(3) .066(17) Uiso ? ? 1.00000 ? ?
H2aA .360(3) .813(4) .700(2) .031(13) Uiso ? ? 1.00000 ? ?
H2aB .419(3) .760(4) .658(2) .021(11) Uiso ? ? 1.00000 ? ?
H3a .368(3) .647(4) .758(2) .031(14) Uiso ? ? 1.00000 ? ?
H4aA .284(3) .544(4) .7050(19) .017(10) Uiso ? ? 1.00000 ? ?
H4aB .276(3) .628(4) .655(2) .026(12) Uiso ? ? 1.00000 ? ?
H4a'A .316(3) .478(4) .601(2) .037(13) Uiso ? ? 1.00000 ? ?
H4a'B .385(3) .576(5) .595(2) .057(15) Uiso ? ? 1.00000 ? ?
H3a' .402(3) .380(4) .6816(19) .023(11) Uiso ? ? 1.00000 ? ?
H2a'A .507(3) .310(5) .647(2) .037(13) Uiso ? ? 1.00000 ? ?
H2a'B .459(3) .361(4) .583(2) .028(11) Uiso ? ? 1.00000 ? ?
H2bA .557(3) .816(4) .832(2) .030(12) Uiso ? ? 1.00000 ? ?
H2bB .458(3) .776(4) .830(2) .038(13) Uiso ? ? 1.00000 ? ?
H3b .528(3) .621(5) .847(2) .038(15) Uiso ? ? 1.00000 ? ?
H4bA .662(3) .670(5) .783(2) .046(14) Uiso ? ? 1.00000 ? ?
H4bB .666(3) .641(4) .863(2) .026(11) Uiso ? ? 1.00000 ? ?
H4b'a .711(3) .477(4) .800(2) .038(13) Uiso ? ? 1.00000 ? ?
H4b'B .635(3) .439(4) .841(2) .020(10) Uiso ? ? 1.00000 ? ?
H3b' .585(4) .388(5) .750(3) .043(16) Uiso ? ? 1.00000 ? ?
H2b'a .672(3) .538(5) .688(2) .041(13) Uiso ? ? 1.00000 ? ?
H2b'B .679(3) .405(4) .686(2) .028(11) Uiso ? ? 1.00000 ? ?
H2cA .614(3) .841(4) .730(2) .023(12) Uiso ? ? 1.00000 ? ?
H2cB .577(3) .740(6) .697(2) .054(16) Uiso ? ? 1.00000 ? ?
H4cA .636(3) .933(5) .581(2) .044(14) Uiso ? ? 1.00000 ? ?
H4cB .673(3) .842(5) .630(2) .046(15) Uiso ? ? 1.00000 ? ?
H4c'A .536(4) .782(5) .529(2) .047(15) Uiso ? ? 1.00000 ? ?
H4c'B .627(3) .782(4) .507(2) .034(12) Uiso ? ? 1.00000 ? ?
H2c'A .522(3) .616(5) .615(2) .035(13) Uiso ? ? 1.00000 ? ?
H2c'B .504(3) .560(4) .552(2) .033(12) Uiso ? ? 1.00000 ? ?
H01'A .724(3) .431(6) .519(3) .062(16) Uiso ? ? 1.00000 ? ?
H01'B .744(3) .456(4) .608(2) .043(13) Uiso ? ? 1.00000 ? ?
H03'A .687(3) .255(4) .611(2) .029(12) Uiso ? ? 1.00000 ? ?
H03'B .602(3) .233(5) .586(2) .035(16) Uiso ? ? 1.00000 ? ?

loop_
_atom_site_aniso_label
_atom_site_aniso_U_11
_atom_site_aniso_U_22
_atom_site_aniso_U_33
_atom_site_aniso_U_12
_atom_site_aniso_U_13
_atom_site_aniso_U_23
Cu .0376(3) .0175(3) .0372(3) -.0004(3) .0042(2) .0013(2)
N0 .037(3) .019(2) .043(2) -.002(2) .000(2) -.0026(17)
C01 .053(3) .021(2) .044(3) -.001(2) .005(2) .006(2)
C02 .051(3) .022(2) .042(3) -.009(2) .002(2) -.001(2)
O2 .079(3) .034(2) .050(2) .002(2) .0111(19) .0143(16)
C04 .041(3) .028(3) .050(3) .002(2) .003(2) -.000(2)
C05 .055(4) .030(3) .056(3) .008(3) .009(3) -.001(2)
O51 .055(2) .087(3) .059(2) .011(2) .015(2) .006(2)
O52 .052(2) .060(3) .055(2) .004(2) .0020(18) -.0153(19)
C1 .044(3) .012(2) .039(2) .002(2) .003(2) -.0027(17)
C2a .041(3) .022(2) .039(3) -.001(2) .005(2) .003(2)
N3a .039(2) .019(2) .039(2) -.0028(17) .0107(19) -.0002(16)
C4a .027(3) .025(2) .052(3) -.001(2) .002(2) -.004(2)
C4a' .033(3) .024(2) .045(3) -.004(2) -.006(2) -.002(2)
N3a' .035(2) .019(2) .038(2) .0007(17) .0061(17) .0020(16)
C2a' .040(3) .021(2) .038(3) -.001(2) .001(2) .001(2)
C2b .041(3) .018(2) .042(3) -.002(2) .002(2) -.0032(19)
N3b .041(2) .0178(18) .037(2) .0038(17) .0052(18) .0028(16)
C4b .047(3) .033(3) .036(3) .003(2) -.003(2) -.000(2)
C4b' .045(3) .032(3) .038(3) .009(2) -.001(2) .002(2)
N3b' .043(2) .023(2) .039(2) .001(2) .0022(17) .0045(17)
C2b' .035(3) .031(3) .042(3) .002(3) .005(2) -.002(2)
C2c .040(3) .022(2) .039(3) -.002(2) .001(2) -.001(2)
N3c .046(2) .024(2) .037(2) -.0032(18) .0056(18) .0027(16)
C4c .052(3) .024(3) .048(3) -.011(2) .012(3) .003(2)
C4c' .052(3) .019(2) .042(3) -.003(2) .008(3) .004(2)
N3c' .037(2) .0186(18) .045(2) -.0028(17) .0093(18) .0027(16)
C2c' .031(3) .020(2) .041(3) .002(2) .004(2) -.002(2)
C1' .036(2) .020(2) .038(2) .004(2) .003(2) .0020(18)
N0' .040(2) .0183(18) .039(2) .0016(17) .0092(17) .0002(15)
C01' .041(3) .036(3) .048(3) .005(2) .012(2) -.001(2)
C02' .043(3) .035(3) .041(3) -.004(3) .004(2) -.003(2)
O2' .052(2) .040(2) .086(3) -.012(2) .029(2) -.000(2)
C04' .051(3) .025(3) .039(3) .010(3) .006(3) .007(2)
C05' .046(3) .022(2) .047(3) -.000(2) .008(2) -.003(2)
O51' .066(3) .041(2) .062(2) .027(2) .009(2) -.0001(17)
O52' .092(3) .045(2) .041(2) .022(2) .001(2) -.0050(17)
N01 .082(4) .039(3) .059(3) -.012(3) .014(3) .011(2)
O11 .091(3) .032(2) .068(2) -.013(2) .029(2) .0040(17)
O12 .118(4) .040(2) .097(3) .001(3) .036(3) .006(2)
O13 .128(4) .062(3) .095(3) -.023(3) .049(3) .030(3)
N02 .056(3) .031(2) .066(3) .009(2) .014(2) -.002(2)
O21 .090(3) .113(4) .094(3) .056(3) .044(3) .035(3)
O22 .087(3) .050(3) .084(3) .013(3) .013(2) .016(2)
O23 .077(3) .044(2) .111(3) .005(2) .050(3) .004(2)
N03 .039(2) .028(2) .054(2) -.002(2) .008(2) .0046(19)
O31 .111(4) .070(3) .092(3) .014(3) -.047(3) -.023(3)
O32 .076(3) .040(2) .101(3) .010(2) -.006(2) -.020(2)
O33 .049(2) .040(2) .119(4) .012(2) -.004(2) .010(2)
O01 .150(5) .087(4) .159(5) -.012(4) .089(4) -.056(4)
O02 .107(4) .177(6) .065(3) .032(4) .020(3) -.002(4)
O03 .115(6) .123(7) .387(15) .013(5) -.044(8) -.015(8)
O04 .173(15) .208(17) .067(7) -.077(14) -.003(8) .034(9)
O05 .124(13) .67(7) .103(12) .07(2) .051(10) .18(3)
O06 .37(4) .59(6) .30(3) -.34(4) .19(3) -.34(4)

loop_
_atom_type_symbol
_atom_type_description
_atom_type_oxidation_number
_atom_type_number_in_cell
_atom_type_scat_dispersion_real
_atom_type_scat_dispersion_imag
_atom_type_scat_source
C ? 0 88 .002 .002 'Int Tables Vol IV Tables 2.2B and 2.3.1'
H ? 0 192 0 0 'Int Tables Vol IV Tables 2.2B and 2.3.1'
N ? 0 44 .004 .003 'Int Tables Vol IV Tables 2.2B and 2.3.1'
Cl ? 0 0 .132 .159 'Int Tables Vol IV Tables 2.2B and 2.3.1'
O ? 0 78 .008 .006 'Int Tables Vol IV Tables 2.2B and 2.3.1'
Cu ? 0 4 .263 1.266 'Int Tables Vol IV Tables 2.2B and 2.3.1'

loop_
_geom_angle_atom_site_label_1
_geom_angle_atom_site_label_2
_geom_angle_atom_site_label_3
_geom_angle_site_symmetry_1
_geom_angle_site_symmetry_2
_geom_angle_site_symmetry_3
_geom_angle
_geom_angle_publ_flag
N3a Cu N3a' . . . 87.69(16) ?
N3a Cu N3b . . . 90.81(16) ?
N3a Cu N3b' . . . 164.86(18) ?
N3a Cu O11 . . . 90.62(16) ?
N3a' Cu N3b . . . 172.64(16) ?
N3a' Cu N3b' . . . 92.14(16) ?
N3a' Cu O11 . . . 97.29(15) ?
N3b Cu N3b' . . . 87.43(17) ?
N3b Cu O11 . . . 89.93(16) ?
N3b' Cu O11 . . . 104.41(17) ?
C01 N0 C04 . . . 109.2(4) ?
C01 N0 C1 . . . 109.8(3) ?
C01 N0 H0 . . . 110(4) ?
C04 N0 C1 . . . 115.9(4) ?
C04 N0 H0 . . . 106(4) ?
C1 N0 H0 . . . 106(4) ?
N0 C01 C02 . . . 116.2(4) ?
N0 C01 H01A . . . 108(3) ?
N0 C01 H01B . . . 108(2) ?
C02 C01 H01A . . . 107(3) ?
C02 C01 H01B . . . 104(2) ?
H01A C01 H01B . . . 113(4) ?
C01 C02 O2 . . . 117.8(4) ?
C01 C02 N3c . . . 118.5(4) ?
O2 C02 N3c . . . 123.6(5) ?
N0 C04 C05 . . . 114.0(4) ?
N0 C04 H03A . . . 107(3) ?
N0 C04 H03B . . . 106(4) ?
C05 C04 H03A . . . 106(3) ?
C05 C04 H03B . . . 116(3) ?
H03A C04 H03B . . . 108(5) ?
C04 C05 O51 . . . 112.0(5) ?
C04 C05 O52 . . . 122.2(5) ?
O51 C05 O52 . . . 125.7(5) ?
N0 C1 C2a . . . 107.6(4) ?
N0 C1 C2b . . . 107.5(3) ?
N0 C1 C2c . . . 104.7(4) ?
C2a C1 C2b . . . 114.9(4) ?
C2a C1 C2c . . . 112.5(4) ?
C2b C1 C2c . . . 108.9(4) ?
C1 C2a N3a . . . 114.4(4) ?
C1 C2a H2aA . . . 112(3) ?
C1 C2a H2aB . . . 108(3) ?
N3a C2a H2aA . . . 104(3) ?
N3a C2a H2aB . . . 108(3) ?
H2aA C2a H2aB . . . 110(4) ?
Cu N3a C2a . . . 114.4(3) ?
Cu N3a C4a . . . 106.7(3) ?
Cu N3a H3a . . . 100(3) ?
C2a N3a C4a . . . 113.3(4) ?
C2a N3a H3a . . . 116(4) ?
C4a N3a H3a . . . 106(3) ?
N3a C4a C4a' . . . 110.3(4) ?
N3a C4a H4aA . . . 103(2) ?
N3a C4a H4aB . . . 118(3) ?
C4a' C4a H4aA . . . 118(3) ?
C4a' C4a H4aB . . . 108(3) ?
H4aA C4a H4aB . . . 99(4) ?
C4a C4a' N3a' . . . 108.2(4) ?
C4a C4a' H4a'A . . . 107(3) ?
C4a C4a' H4a'B . . . 108(3) ?
N3a' C4a' H4a'A . . . 120(3) ?
N3a' C4a' H4a'B . . . 109(3) ?
H4a'A C4a' H4a'B . . . 104(4) ?
Cu N3a' C4a' . . . 107.8(3) ?
Cu N3a' C2a' . . . 116.8(3) ?
Cu N3a' H3a' . . . 103(2) ?
C4a' N3a' C2a' . . . 117.1(4) ?
C4a' N3a' H3a' . . . 104(3) ?
C2a' N3a' H3a' . . . 106(3) ?
N3a' C2a' C1' . . . 115.2(4) ?
N3a' C2a' H2a'A . . . 104(3) ?
N3a' C2a' H2a'B . . . 107(3) ?
C1' C2a' H2a'A . . . 107(3) ?
C1' C2a' H2a'B . . . 113(3) ?
H2a'A C2a' H2a'B . . . 109(4) ?
C1 C2b N3b . . . 114.2(4) ?
C1 C2b H2bA . . . 108(3) ?
C1 C2b H2bB . . . 104(3) ?
N3b C2b H2bA . . . 107(3) ?
N3b C2b H2bB . . . 107(3) ?
H2bA C2b H2bB . . . 117(4) ?
Cu N3b C2b . . . 117.6(3) ?
Cu N3b C4b . . . 108.4(3) ?
Cu N3b H3b . . . 106(3) ?
C2b N3b C4b . . . 116.2(4) ?
C2b N3b H3b . . . 102(4) ?
C4b N3b H3b . . . 105(3) ?
N3b C4b C4b' . . . 107.3(4) ?
N3b C4b H4bA . . . 109(3) ?
N3b C4b H4bB . . . 111(3) ?
C4b' C4b H4bA . . . 107(3) ?
C4b' C4b H4bB . . . 107(3) ?
H4bA C4b H4bB . . . 114(4) ?
C4b C4b' N3b' . . . 110.1(4) ?
C4b C4b' H4b'a . . . 109(3) ?
C4b C4b' H4b'B . . . 113(3) ?
N3b' C4b' H4b'a . . . 108(3) ?
N3b' C4b' H4b'B . . . 105(2) ?
H4b'a C4b' H4b'B . . . 112(4) ?
Cu N3b' C4b' . . . 107.8(3) ?
Cu N3b' C2b' . . . 114.1(3) ?
Cu N3b' H3b' . . . 105(4) ?
C4b' N3b' C2b' . . . 113.4(4) ?
C4b' N3b' H3b' . . . 105(4) ?
C2b' N3b' H3b' . . . 111(4) ?
N3b' C2b' C1' . . . 116.0(4) ?
N3b' C2b' H2b'a . . . 110(3) ?
N3b' C2b' H2b'B . . . 106(3) ?
C1' C2b' H2b'a . . . 115(3) ?
C1' C2b' H2b'B . . . 109(2) ?
H2b'a C2b' H2b'B . . . 100(4) ?
C1 C2c N3c . . . 115.1(4) ?
C1 C2c H2cA . . . 113(3) ?
C1 C2c H2cB . . . 105(3) ?
N3c C2c H2cA . . . 112(3) ?
N3c C2c H2cB . . . 108(3) ?
H2cA C2c H2cB . . . 103(4) ?
C02 N3c C2c . . . 121.8(4) ?
C02 N3c C4c . . . 118.6(4) ?
C2c N3c C4c . . . 118.0(4) ?
N3c C4c C4c' . . . 115.3(5) ?
N3c C4c H4cA . . . 107(4) ?
N3c C4c H4cB . . . 101(3) ?
C4c' C4c H4cA . . . 110(3) ?
C4c' C4c H4cB . . . 115(3) ?
H4cA C4c H4cB . . . 108(4) ?
C4c C4c' N3c' . . . 114.9(4) ?
C4c C4c' H4c'A . . . 110(3) ?
C4c C4c' H4c'B . . . 114(3) ?
N3c' C4c' H4c'A . . . 109(3) ?
N3c' C4c' H4c'B . . . 103(3) ?
H4c'A C4c' H4c'B . . . 106(4) ?
C4c' N3c' C2c' . . . 117.6(4) ?
C4c' N3c' C02' . . . 118.0(4) ?
C2c' N3c' C02' . . . 123.6(4) ?
N3c' C2c' C1' . . . 114.7(4) ?
N3c' C2c' H2c'A . . . 111(3) ?
N3c' C2c' H2c'B . . . 110(3) ?
C1' C2c' H2c'A . . . 108(3) ?
C1' C2c' H2c'B . . . 105(3) ?
H2c'A C2c' H2c'B . . . 107(4) ?
C2a' C1' C2b' . . . 113.3(4) ?
C2a' C1' C2c' . . . 107.6(4) ?
C2a' C1' N0' . . . 109.1(3) ?
C2b' C1' C2c' . . . 112.1(4) ?
C2b' C1' N0' . . . 110.8(4) ?
C2c' C1' N0' . . . 103.3(4) ?
C1' N0' C01' . . . 110.4(3) ?
C1' N0' C04' . . . 116.5(4) ?
C01' N0' C04' . . . 107.8(4) ?
N0' C01' C02' . . . 114.3(4) ?
N0' C01' H01'A . . . 109(3) ?
N0' C01' H01'B . . . 109(3) ?
C02' C01' H01'A . . . 104(3) ?
C02' C01' H01'B . . . 102(2) ?
H01'A C01' H01'B . . . 118(4) ?
N3c' C02' C01' . . . 117.4(4) ?
N3c' C02' O2' . . . 122.9(5) ?
C01' C02' O2' . . . 119.7(5) ?
N0' C04' C05' . . . 111.4(4) ?
N0' C04' H03'A . . . 112(3) ?
N0' C04' H03'B . . . 109(4) ?
C05' C04' H03'A . . . 111(3) ?
C05' C04' H03'B . . . 108(4) ?
H03'A C04' H03'B . . . 105(5) ?
C04' C05' O51' . . . 112.5(4) ?
C04' C05' O52' . . . 124.3(5) ?
O51' C05' O52' . . . 123.2(5) ?
O11 N01 O12 . . . 119.4(5) ?
O11 N01 O13 . . . 119.0(5) ?
O12 N01 O13 . . . 121.6(5) ?
Cu O11 N01 . . . 120.1(4) ?
O21 N02 O22 . . . 118.5(5) ?
O21 N02 O23 . . . 119.9(5) ?
O22 N02 O23 . . . 121.6(5) ?
O31 N03 O32 . . . 117.3(5) ?
O31 N03 O33 . . . 120.4(5) ?
O32 N03 O33 . . . 122.3(4) ?
O04 O05 O06 . . . 146(2) ?

loop_
_geom_bond_atom_site_label_1
_geom_bond_atom_site_label_2
_geom_bond_site_symmetry_1
_geom_bond_site_symmetry_2
_geom_bond_distance
_geom_bond_publ_flag
Cu N3a . . 1.971(4) ?
Cu N3a' . . 1.999(4) ?
Cu N3b . . 2.002(4) ?
Cu N3b' . . 1.960(5) ?
Cu O11 . . 2.257(4) ?
N0 C01 . . 1.496(6) ?
N0 C04 . . 1.500(7) ?
N0 C1 . . 1.539(6) ?
N0 H0 . . .74(4) ?
C01 C02 . . 1.510(8) ?
C01 H01A . . 1.07(5) ?
C01 H01B . . 1.07(5) ?
C02 O2 . . 1.217(6) ?
C02 N3c . . 1.357(6) ?
C04 C05 . . 1.482(7) ?
C04 H03A . . .97(6) ?
C04 H03B . . .97(6) ?
C05 O51 . . 1.304(7) ?
C05 O52 . . 1.217(7) ?
C1 C2a . . 1.547(7) ?
C1 C2b . . 1.543(6) ?
C1 C2c . . 1.519(7) ?
C2a N3a . . 1.478(6) ?
C2a H2aA . . .90(5) ?
C2a H2aB . . .89(5) ?
N3a C4a . . 1.491(6) ?
N3a H3a . . .78(5) ?
C4a C4a' . . 1.503(7) ?
C4a H4aA . . .95(4) ?
C4a H4aB . . .85(4) ?
C4a' N3a' . . 1.496(6) ?
C4a' H4a'A . . .88(5) ?
C4a' H4a'B . . 1.06(6) ?
N3a' C2a' . . 1.481(7) ?
N3a' H3a' . . .90(4) ?
C2a' C1' . . 1.535(7) ?
C2a' H2a'A . . .93(5) ?
C2a' H2a'B . . .94(4) ?
C2b N3b . . 1.484(6) ?
C2b H2bA . . .89(5) ?
C2b H2bB . . .99(5) ?
N3b C4b . . 1.499(7) ?
N3b H3b . . .82(5) ?
C4b C4b' . . 1.521(7) ?
C4b H4bA . . 1.00(5) ?
C4b H4bB . . .97(4) ?
C4b' N3b' . . 1.491(6) ?
C4b' H4b'a . . .96(5) ?
C4b' H4b'B . . .98(4) ?
N3b' C2b' . . 1.481(7) ?
N3b' H3b' . . .73(6) ?
C2b' C1' . . 1.561(6) ?
C2b' H2b'a . . .98(5) ?
C2b' H2b'B . . .95(5) ?
C2c N3c . . 1.456(6) ?
C2c H2cA . . .82(4) ?
C2c H2cB . . .94(6) ?
N3c C4c . . 1.460(7) ?
C4c C4c' . . 1.515(7) ?
C4c H4cA . . .87(6) ?
C4c H4cB . . .94(5) ?
C4c' N3c' . . 1.486(6) ?
C4c' H4c'A . . .98(5) ?
C4c' H4c'B . . .97(5) ?
N3c' C2c' . . 1.440(6) ?
N3c' C02' . . 1.336(7) ?
C2c' C1' . . 1.541(6) ?
C2c' H2c'A . . .86(5) ?
C2c' H2c'B . . .92(4) ?
C1' N0' . . 1.481(6) ?
N0' C01' . . 1.465(6) ?
N0' C04' . . 1.468(6) ?
C01' C02' . . 1.517(7) ?
C01' H01'A . . 1.01(6) ?
C01' H01'B . . 1.11(5) ?
C02' O2' . . 1.228(7) ?
C04' C05' . . 1.503(7) ?
C04' H03'A . . .95(4) ?
C04' H03'B . . .77(5) ?
C05' O51' . . 1.313(6) ?
C05' O52' . . 1.206(6) ?
N01 O11 . . 1.268(6) ?
N01 O12 . . 1.231(8) ?
N01 O13 . . 1.236(8) ?
N02 O21 . . 1.248(7) ?
N02 O22 . . 1.225(6) ?
N02 O23 . . 1.237(7) ?
N03 O31 . . 1.209(6) ?
N03 O32 . . 1.245(6) ?
N03 O33 . . 1.220(6) ?
O04 O05 . . 1.66(5) ?
O05 O06 . . 1.52(6) ?

loop_
_geom_contact_atom_site_label_1
_geom_contact_atom_site_label_2
_geom_contact_distance
_geom_contact_site_symmetry_1
_geom_contact_site_symmetry_2
_geom_contact_publ_flag
Cu C1 3.221(4) . . ?
Cu C2a 2.911(5) . . ?
Cu C4a 2.791(5) . . ?
Cu C4a' 2.838(5) . . ?
Cu C2a' 2.977(5) . . ?
Cu C2b 2.995(5) . . ?
Cu C4b 2.855(5) . . ?
Cu C4b' 2.802(5) . . ?
Cu C2b' 2.899(5) . . ?
Cu C1' 3.212(5) . . ?
Cu N01 3.094(5) . . ?
Cu O12 3.133(5) . . ?
Cu H3a 2.24(5) . . ?
Cu H3a' 2.37(4) . . ?
Cu H3b 2.37(5) . . ?
Cu H3b' 2.27(6) . . ?
Cu H2c'A 2.88(5) . . ?
N0 C02 2.552(7) . . ?
N0 C05 2.501(7) . . ?
N0 O52 2.785(5) . . ?
N0 C2a 2.491(6) . . ?
N0 C2b 2.486(6) . . ?
N0 C2c 2.421(7) . . ?
N0 N3c 2.848(6) . . ?
N0 O32 2.961(6) . '2 656' ?
N0 H01A 2.09(4) . . ?
N0 H01B 2.09(5) . . ?
N0 H03A 2.00(6) . . ?
N0 H03B 2.00(6) . . ?
N0 H2aA 2.47(5) . . ?
N0 H2bA 2.58(4) . . ?
N0 H2bB 2.67(5) . . ?
N0 H2cA 2.67(5) . . ?
C01 O2 2.341(6) . . ?
C01 C04 2.442(7) . . ?
C01 C1 2.483(6) . . ?
C01 C2a 2.872(7) . . ?
C01 C2c 2.854(7) . . ?
C01 N3c 2.466(7) . . ?
C01 O23 3.197(7) . '2 556' ?
C01 O31 3.000(7) . '2 656' ?
C01 H0 1.88(4) . . ?
C01 H03A 2.39(5) . . ?
C01 H03B 2.79(6) . . ?
C01 H2aA 2.71(5) . . ?
C02 C1 2.898(6) . . ?
C02 C2c 2.459(7) . . ?
C02 C4c 2.423(8) . . ?
C02 O31 3.059(7) . '2 656' ?
C02 H0 2.75(4) . . ?
C02 H01A 2.09(5) . . ?
C02 H01B 2.05(5) . . ?
C02 H4cA 2.44(5) . . ?
O2 N3c 2.270(5) . . ?
O2 C4c 2.749(7) . . ?
O2 H01A 2.70(5) . . ?
O2 H01B 2.49(4) . . ?
O2 H4cA 2.41(5) . . ?
O2 H03'B 2.54(5) . '1 565' ?
C04 O51 2.312(7) . . ?
C04 O52 2.366(6) . . ?
C04 C1 2.575(7) . . ?
C04 C2a 3.084(7) . . ?
C04 C2b 2.986(7) . . ?
C04 O12 3.194(7) . '1 565' ?
C04 H0 1.84(5) . . ?
C04 H01A 2.59(5) . . ?
C04 H01B 2.73(4) . . ?
C04 H2aA 2.69(5) . . ?
C04 H2bB 2.65(5) . . ?
C05 C2b 3.117(7) . . ?
C05 O13 3.091(7) . '1 565' ?
C05 H0 2.43(5) . . ?
C05 H03A 1.98(5) . . ?
C05 H03B 2.10(5) . . ?
C05 H2bB 2.68(5) . . ?
O51 O52 2.243(6) . . ?
O51 C4a 3.157(6) . '2 556' ?
O51 O13 3.087(7) . '1 565' ?
O51 O02 2.559(6) . '3 677' ?
O51 H03A 2.62(5) . . ?
O51 H03B 2.52(5) . . ?
O51 H4aB 2.70(4) . '2 556' ?
O52 C2b 3.135(6) . . ?
O52 O32 3.043(6) . '2 656' ?
O52 O02 2.798(7) . . ?
O52 O03 3.030(10) . '1 565' ?
O52 H0 2.39(4) . . ?
O52 H2bA 2.67(5) . . ?
C1 N3a 2.543(6) . . ?
C1 N3b 2.542(6) . . ?
C1 N3c 2.511(6) . . ?
C1 H0 1.88(5) . . ?
C1 H03B 2.59(6) . . ?
C1 H2aA 2.06(5) . . ?
C1 H2aB 2.01(4) . . ?
C1 H3a 2.79(5) . . ?
C1 H2bA 2.00(4) . . ?
C1 H2bB 2.03(5) . . ?
C1 H2cA 1.99(5) . . ?
C1 H2cB 1.98(6) . . ?
C2a C4a 2.480(7) . . ?
C2a C2b 2.604(7) . . ?
C2a N3b 3.178(6) . . ?
C2a C2c 2.550(8) . . ?
C2a N3c 3.069(7) . . ?
C2a O52' 3.200(6) . '3 666' ?
C2a H01A 2.60(5) . . ?
C2a H03B 2.62(6) . . ?
C2a H3a 1.95(5) . . ?
C2a H4aB 2.63(5) . . ?
C2a H2bB 2.67(4) . . ?
C2a H2cB 2.65(5) . . ?
N3a C4a' 2.457(6) . . ?
N3a N3a' 2.750(5) . . ?
N3a C2b 2.845(6) . . ?
N3a N3b 2.829(5) . . ?
N3a O11 3.012(5) . . ?
N3a O21 2.951(7) . . ?
N3a H2aA 1.91(5) . . ?
N3a H2aB 1.94(4) . . ?
N3a H4aA 1.94(4) . . ?
N3a H4aB 2.04(4) . . ?
N3a H4a'B 2.73(5) . . ?
N3a H2bB 2.71(4) . . ?
C4a N3a' 2.429(6) . . ?
C4a H2aA 2.63(5) . . ?
C4a H2aB 2.56(4) . . ?
C4a H3a 1.86(4) . . ?
C4a H4a'A 1.95(5) . . ?
C4a H4a'B 2.09(5) . . ?
C4a H3a' 2.63(4) . . ?
C4a' C2a' 2.539(7) . . ?
C4a' H4aA 2.12(4) . . ?
C4a' H4aB 1.94(5) . . ?
C4a' H3a' 1.93(4) . . ?
C4a' H2a'B 2.55(5) . . ?
N3a' N3b' 2.851(5) . . ?
N3a' C2b' 3.176(6) . . ?
N3a' C2c' 2.963(7) . . ?
N3a' C1' 2.547(6) . . ?
N3a' O11 3.199(5) . . ?
N3a' O12 3.112(6) . . ?
N3a' O23 3.091(6) . '2 546' ?
N3a' H4aA 2.77(4) . . ?
N3a' H4a'A 2.08(4) . . ?
N3a' H4a'B 2.10(5) . . ?
N3a' H2a'A 1.94(5) . . ?
N3a' H2a'B 1.97(4) . . ?
N3a' H2c'A 2.68(5) . . ?
C2a' N3b' 2.869(6) . . ?
C2a' C2b' 2.587(7) . . ?
C2a' C2c' 2.482(7) . . ?
C2a' N0' 2.458(7) . . ?
C2a' C04' 2.938(8) . . ?
C2a' H4a'B 2.72(6) . . ?
C2a' H3a' 1.94(4) . . ?
C2a' H3b' 2.79(5) . . ?
C2a' H2c'A 2.66(5) . . ?
C2a' H2c'B 2.48(5) . . ?
C2a' H03'B 2.57(5) . . ?
C2b C4b 2.533(7) . . ?
C2b C2c 2.491(7) . . ?
C2b O04 3.193(13) . . ?
C2b H0 2.54(5) . . ?
C2b H3a 2.75(4) . . ?
C2b H3b 1.84(5) . . ?
C2b H4bA 2.71(5) . . ?
C2b H2cA 2.55(5) . . ?
C2b H2cB 2.68(5) . . ?
N3b C4b' 2.433(7) . . ?
N3b N3b' 2.738(6) . . ?
N3b C2c 3.005(6) . . ?
N3b O11 3.015(6) . . ?
N3b O04 3.191(13) . . ?
N3b O05 2.92(2) . . ?
N3b H3a 2.77(4) . . ?
N3b H2bA 1.94(5) . . ?
N3b H2bB 2.01(5) . . ?
N3b H4bA 2.06(5) . . ?
N3b H4bB 2.06(4) . . ?
N3b H4b'B 2.72(4) . . ?
N3b H2cB 2.71(5) . . ?
C4b N3b' 2.470(6) . . ?
C4b O05 3.15(2) . . ?
C4b H2bA 2.50(5) . . ?
C4b H3b 1.89(5) . . ?
C4b H4b'a 2.05(5) . . ?
C4b H4b'B 2.10(4) . . ?
C4b' C2b' 2.484(7) . . ?
C4b' H3b 2.64(5) . . ?
C4b' H4bA 2.05(5) . . ?
C4b' H4bB 2.03(4) . . ?
C4b' H3b' 1.83(5) . . ?
C4b' H2b'a 2.54(5) . . ?
C4b' H2b'B 2.71(4) . . ?
N3b' C1' 2.580(6) . . ?
N3b' O12 3.132(7) . . ?
N3b' O31 3.121(7) . '2 646' ?
N3b' H2a'A 2.75(5) . . ?
N3b' H4bA 2.71(5) . . ?
N3b' H4b'a 2.01(5) . . ?
N3b' H4b'B 1.98(4) . . ?
N3b' H2b'a 2.03(5) . . ?
N3b' H2b'B 1.96(5) . . ?
C2b' N3c' 3.132(6) . . ?
C2b' C2c' 2.575(7) . . ?
C2b' N0' 2.504(6) . . ?
C2b' C01' 2.847(7) . . ?
C2b' C04' 3.128(7) . . ?
C2b' H2a'A 2.66(5) . . ?
C2b' H4b'a 2.49(4) . . ?
C2b' H3b' 1.87(6) . . ?
C2b' H2c'A 2.68(5) . . ?
C2b' H01'B 2.44(5) . . ?
C2c C4c 2.500(8) . . ?
C2c O32 3.173(6) . '2 656' ?
C2c H0 2.46(5) . . ?
C2c H2aB 2.49(4) . . ?
C2c H2bA 2.61(4) . . ?
C2c H4bA 2.61(5) . . ?
C2c H4cB 2.41(6) . . ?
N3c C4c' 2.513(6) . . ?
N3c H2aB 2.67(4) . . ?
N3c H2cA 1.91(4) . . ?
N3c H2cB 1.96(6) . . ?
N3c H4cA 1.91(5) . . ?
N3c H4cB 1.88(6) . . ?
N3c H4c'A 2.60(5) . . ?
C4c N3c' 2.530(6) . . ?
C4c H2cA 2.71(4) . . ?
C4c H2cB 2.62(6) . . ?
C4c H4c'A 2.06(5) . . ?
C4c H4c'B 2.10(5) . . ?
C4c' C2c' 2.504(7) . . ?
C4c' C02' 2.420(7) . . ?
C4c' O2' 2.721(7) . . ?
C4c' H4cA 1.99(6) . . ?
C4c' H4cB 2.10(5) . . ?
C4c' H2c'A 2.63(5) . . ?
C4c' H2c'B 2.78(5) . . ?
N3c' C1' 2.510(6) . . ?
N3c' N0' 2.763(5) . . ?
N3c' C01' 2.440(6) . . ?
N3c' O2' 2.253(6) . . ?
N3c' H4cB 2.65(5) . . ?
N3c' H4c'A 2.03(5) . . ?
N3c' H4c'B 1.95(5) . . ?
N3c' H2c'A 1.93(5) . . ?
N3c' H2c'B 1.96(5) . . ?
C2c' N0' 2.371(6) . . ?
C2c' C01' 2.835(7) . . ?
C2c' C02' 2.446(7) . . ?
C2c' H4a'B 2.54(5) . . ?
C2c' H2a'B 2.74(4) . . ?
C2c' H2b'a 2.67(4) . . ?
C2c' H4c'A 2.56(5) . . ?
C1' C01' 2.419(7) . . ?
C1' C02' 2.873(7) . . ?
C1' C04' 2.508(7) . . ?
C1' H2a'A 2.02(5) . . ?
C1' H2a'B 2.09(4) . . ?
C1' H3b' 2.80(5) . . ?
C1' H2b'a 2.16(5) . . ?
C1' H2b'B 2.07(4) . . ?
C1' H2c'A 1.98(5) . . ?
C1' H2c'B 1.99(4) . . ?
C1' H01'B 2.67(5) . . ?
C1' H03'B 2.57(5) . . ?
N0' C02' 2.505(6) . . ?
N0' C05' 2.454(6) . . ?
N0' O52' 2.812(5) . . ?
N0' H2a'A 2.72(5) . . ?
N0' H2a'B 2.59(4) . . ?
N0' H2b'B 2.49(4) . . ?
N0' H2c'B 2.55(5) . . ?
N0' H01'A 2.04(6) . . ?
N0' H01'B 2.10(5) . . ?
N0' H03'A 2.02(4) . . ?
N0' H03'B 1.87(5) . . ?
C01' O2' 2.378(6) . . ?
C01' C04' 2.369(8) . . ?
C01' C05' 2.959(7) . . ?
C01' H2b'B 2.71(4) . . ?
C01' H03'A 2.52(5) . . ?
C02' H4c'B 2.40(5) . . ?
C02' H01'A 2.02(6) . . ?
C02' H01'B 2.05(5) . . ?
O2' O03 2.725(9) . '2 656' ?
O2' H4c'B 2.33(5) . . ?
O2' H01'A 2.50(6) . . ?
O2' H01'B 2.72(5) . . ?
C04' O51' 2.344(7) . . ?
C04' O52' 2.399(6) . . ?
C04' H2a'A 2.73(5) . . ?
C04' H2b'B 2.72(4) . . ?
C04' H01'A 2.60(6) . . ?
C04' H01'B 2.65(5) . . ?
C05' H01'A 2.62(6) . . ?
C05' H03'A 2.04(4) . . ?
C05' H03'B 1.89(5) . . ?
O51' O52' 2.217(5) . . ?
O51' O01 2.674(8) . '3 666' ?
O51' H4bB 2.72(4) . '2 646' ?
O51' H4cA 2.77(6) . '1 545' ?
O51' H03'A 2.41(5) . . ?
O51' H03'B 2.65(5) . . ?
O52' H2aB 2.40(4) . '3 666' ?
O52' H4a'B 2.30(6) . '3 666' ?
O52' H4c'A 2.66(6) . '3 666' ?
O52' H01'A 2.74(6) . . ?
O52' H03'B 2.71(5) . . ?
N01 O22 3.046(7) . '2 546' ?
O11 O12 2.158(6) . . ?
O11 O13 2.158(6) . . ?
O11 O21 3.146(7) . . ?
O11 O01 3.183(9) . '2 546' ?
O11 H3a 2.67(5) . . ?
O11 H3b 2.67(5) . . ?
O12 O13 2.154(8) . . ?
O12 O22 3.194(7) . '2 546' ?
O12 O31 2.936(8) . '2 646' ?
O12 H01B 2.61(4) . '1 545' ?
O12 H03A 2.53(6) . '1 545' ?
O12 H3a' 2.49(4) . . ?
O12 H3b' 2.56(6) . . ?
O13 O01 2.871(9) . '2 546' ?
O21 O22 2.125(7) . . ?
O21 O23 2.150(7) . . ?
O21 O01 2.883(8) . '2 546' ?
O21 H3a 2.18(5) . . ?
O21 H2bB 2.57(5) . . ?
O22 O23 2.149(7) . . ?
O22 H03B 2.39(6) . . ?
O22 H4aA 2.72(4) . '2 556' ?
O22 H3a' 2.45(4) . '2 556' ?
O23 H01B 2.70(4) . '2 546' ?
O23 H3a' 2.45(4) . '2 556' ?
O31 O32 2.095(6) . . ?
O31 O33 2.108(6) . . ?
O31 H0 2.73(5) . '2 646' ?
O31 H01B 2.43(4) . '2 646' ?
O31 H2a'A 2.56(5) . '2 656' ?
O31 H3b' 2.47(6) . '2 656' ?
O32 O33 2.158(6) . . ?
O32 H0 2.25(4) . '2 646' ?
O32 H2b'a 2.72(5) . . ?
O32 H2cA 2.60(4) . '2 646' ?
O32 H01'B 2.57(5) . . ?
O33 H4bA 2.49(5) . . ?
O33 H2b'a 2.47(5) . . ?
O33 H4cB 2.64(5) . . ?
O01 O06 3.02(3) . '4 464' ?
O01 H01A 2.66(5) . . ?
O02 O04 2.73(2) . . ?
O02 H01'A 2.75(6) . '2 656' ?
O03 O04 3.19(2) . '3 667' ?
O03 O06 2.42(4) . . ?
O03 H4b'B 2.67(4) . . ?
O04 O06 2.68(4) . '3 667' ?
O04 O06 3.04(5) . . ?
O04 H3b 2.51(5) . . ?
O05 O06 2.99(4) . '3 667' ?
O05 H3b 2.17(5) . . ?
O05 H4bB 2.71(5) . . ?
H0 H01B 2.21(6) . . ?
H0 H03A 2.29(7) . . ?
H0 H2bA 2.38(6) . . ?
H01A H01B 1.78(7) . . ?
H01A H2aA 2.18(7) . . ?
H01B H03A 2.35(7) . . ?
H03A H03B 1.58(9) . . ?
H03B H2aA 2.07(8) . . ?
H2aA H2aB 1.46(7) . . ?
H2aA H3a 2.18(7) . . ?
H3a H4aA 1.94(6) . . ?
H3a H4aB 2.36(6) . . ?
H3a H2bB 2.36(6) . . ?
H4aA H4aB 1.37(6) . . ?
H4aA H4a'A 2.36(6) . . ?
H4aB H4a'A 2.13(7) . . ?
H4aB H4a'B 2.29(7) . . ?
H4a'A H4a'B 1.54(7) . . ?
H4a'A H3a' 2.25(6) . . ?
H4a'B H2c'A 2.16(7) . . ?
H4a'B H2c'B 2.17(7) . . ?
H3a' H2a'A 2.03(6) . . ?
H3a' H2a'B 2.33(6) . . ?
H2a'A H2a'B 1.52(6) . . ?
H2a'A H03'B 2.22(7) . . ?
H2bA H2bB 1.60(7) . . ?
H2bA H3b 2.24(7) . . ?
H2bA H2cA 2.39(6) . . ?
H2bB H3b 2.03(7) . . ?
H3b H4bB 2.14(6) . . ?
H4bA H4bB 1.65(7) . . ?
H4bA H4b'a 2.27(7) . . ?
H4bA H2cA 2.26(7) . . ?
H4bA H2cB 2.19(7) . . ?
H4bB H4b'a 2.39(7) . . ?
H4bB H4b'B 2.32(6) . . ?
H4b'a H4b'B 1.60(7) . . ?
H4b'a H3b' 2.30(7) . . ?
H4b'a H2b'a 2.38(6) . . ?
H4b'B H3b' 1.98(6) . . ?
H3b' H2b'B 2.10(7) . . ?
H2b'a H2b'B 1.48(7) . . ?
H2b'a H01'B 2.28(7) . . ?
H2b'B H01'B 2.08(7) . . ?
H2b'B H03'A 2.28(6) . . ?
H2cA H2cB 1.38(7) . . ?
H2cA H4cB 2.36(7) . . ?
H2cB H2c'A 2.24(7) . . ?
H4cA H4cB 1.47(7) . . ?
H4cA H4c'B 2.25(7) . . ?
H4c'A H4c'B 1.55(7) . . ?
H2c'A H2c'B 1.43(6) . . ?
H01'A H01'B 1.81(7) . . ?
H01'B H03'A 2.40(7) . . ?
H03'A H03'B 1.37(7) . . ?
